data_4304191
loop_
_publ_author_name
'Jennifer Scott'
'Indu Vidyaratne'
'Ilia Korobkov'
'Sandro Gambarotta'
'Peter H. M. Budzelaar'

_publ_section_title
;
Multiple Pathways for Dinitrogen Activation during the Reduction of an Fe
Bis(iminepyridine) Complex
;
_journal_name_full 'Inorganic Chemistry'
_journal_page_first 896
_journal_page_last 911
_journal_paper_doi 10.1021/ic701643d
_journal_volume 47
_journal_year 2008
_chemical_formula_sum 'C81.13 H117.63 Fe N6 Na O2'
_chemical_formula_weight 1287.78
_chemical_name_systematic
; 
 ? 
;
_space_group_IT_number 60
_symmetry_cell_setting orthorhombic
_symmetry_space_group_name_Hall '-P 2n 2ab'
_symmetry_space_group_name_H-M 'P b c n'
_atom_sites_solution_hydrogens geom
_atom_sites_solution_primary direct
_atom_sites_solution_secondary difmap
_audit_creation_method SHELXL-97
_cell_angle_alpha 90.00
_cell_angle_beta 90.00
_cell_angle_gamma 90.00
_cell_formula_units_Z 8
_cell_length_a 20.938(3)
_cell_length_b 25.133(3)
_cell_length_c 30.776(4)
_cell_measurement_reflns_used 179
_cell_measurement_temperature 206(2)
_cell_measurement_theta_max 20.82
_cell_measurement_theta_min 1.27
_cell_volume 16195(4)
_computing_cell_refinement 'SMART, Bruker (2000)'
_computing_data_collection 'SMART, Bruker (2000)'
_computing_data_reduction 'XPREP, Bruker (2000)'
_computing_molecular_graphics 'SHELXTL, Bruker (2000)'
_computing_publication_material 'SHELXTL, Bruker (2000)'
_computing_structure_refinement 'SHELXL-97 (Sheldrick, 1997)'
_computing_structure_solution 'SHELXS-97 (Sheldrick, 1990)'
_diffrn_ambient_temperature 206(2)
_diffrn_measured_fraction_theta_full 0.998
_diffrn_measured_fraction_theta_max 0.998
_diffrn_measurement_device_type 'CCD area detector'
_diffrn_measurement_method 'phi and omega scans'
_diffrn_radiation_monochromator graphite
_diffrn_radiation_source 'fine-focus sealed tube'
_diffrn_radiation_type MoK\a
_diffrn_radiation_wavelength 0.71073
_diffrn_reflns_av_R_equivalents 0.1326
_diffrn_reflns_av_sigmaI/netI 0.0705
_diffrn_reflns_limit_h_max 20
_diffrn_reflns_limit_h_min -20
_diffrn_reflns_limit_k_max 25
_diffrn_reflns_limit_k_min -25
_diffrn_reflns_limit_l_max 30
_diffrn_reflns_limit_l_min -30
_diffrn_reflns_number 78991
_diffrn_reflns_theta_full 20.82
_diffrn_reflns_theta_max 20.82
_diffrn_reflns_theta_min 1.27
_diffrn_standards_decay_% <1
_exptl_absorpt_coefficient_mu 0.237
_exptl_absorpt_correction_T_max 0.9767
_exptl_absorpt_correction_T_min 0.9217
_exptl_absorpt_correction_type multi-scan
_exptl_absorpt_process_details 'SADABS, Bruker (2000)'
_exptl_crystal_colour dk_red
_exptl_crystal_density_diffrn 1.056
_exptl_crystal_density_method 'not measured'
_exptl_crystal_description block
_exptl_crystal_F_000 5595
_exptl_crystal_size_max 0.35
_exptl_crystal_size_mid 0.20
_exptl_crystal_size_min 0.10
_refine_diff_density_max 0.230
_refine_diff_density_min -0.222
_refine_diff_density_rms 0.043
_refine_ls_extinction_method none
_refine_ls_goodness_of_fit_ref 1.061
_refine_ls_hydrogen_treatment constr
_refine_ls_matrix_type full
_refine_ls_number_parameters 757
_refine_ls_number_reflns 8467
_refine_ls_number_restraints 23
_refine_ls_restrained_S_all 1.060
_refine_ls_R_factor_all 0.1308
_refine_ls_R_factor_gt 0.0759
_refine_ls_shift/su_max 0.001
_refine_ls_shift/su_mean 0.001
_refine_ls_structure_factor_coef Fsqd
_refine_ls_weighting_details 'calc w=1/[\s^2^(Fo^2^)+(0.1033P)^2^]'
_refine_ls_weighting_scheme calc
_refine_ls_wR_factor_gt 0.1677
_refine_ls_wR_factor_ref 0.1938
_reflns_number_gt 5691
_reflns_number_total 8467
_reflns_threshold_expression >2sigma(I)
_cod_data_source_file ic701643d-file003_7.cif
_cod_data_source_block complex_7_sg2266sqz
_cod_depositor_comments
;
The following automatic conversions were performed:
'_symmetry_cell_setting' value 'Orthorhombic' changed to 'orthorhombic'
according to '/home/saulius/struct/CIF-dictionaries/cif_core.dic'
dictionary named 'cif_core.dic' version 2.4.1 from 2010-06-29.

Automatic conversion script
Id: cif_fix_enum 1527 2010-12-29 10:47:43Z saulius 
;
_cod_original_cell_volume 16195(3)
_cod_database_code 4304191

loop_
_symmetry_equiv_pos_as_xyz
'x, y, z'
'-x+1/2, -y+1/2, z+1/2'
'-x, y, -z+1/2'
'x+1/2, -y+1/2, -z'
'-x, -y, -z'
'x-1/2, y-1/2, -z-1/2'
'x, -y, z-1/2'
'-x-1/2, y-1/2, z'

loop_
_atom_site_label
_atom_site_type_symbol
_atom_site_fract_x
_atom_site_fract_y
_atom_site_fract_z
_atom_site_U_iso_or_equiv
_atom_site_adp_type
_atom_site_occupancy
_atom_site_symmetry_multiplicity
_atom_site_calc_flag
_atom_site_refinement_flags
_atom_site_disorder_assembly
_atom_site_disorder_group
Fe1 Fe 0.33132(4) 0.71540(3) 0.60132(2) 0.0372(3) Uani 1 1 d . . .
N1 N 0.3324(2) 0.78334(18) 0.62957(14) 0.0438(12) Uani 1 1 d . . .
N2 N 0.3649(2) 0.6951(2) 0.65499(14) 0.0355(12) Uani 1 1 d . . .
N3 N 0.3316(2) 0.63947(18) 0.59389(14) 0.0398(12) Uani 1 1 d . . .
Na1 Na 0.27324(10) 0.80935(9) 0.38871(7) 0.0503(7) Uani 1 1 d . . .
N4 N 0.1892(2) 0.74332(18) 0.41016(15) 0.0382(12) Uani 1 1 d . . .
N5 N 0.2988(2) 0.76150(17) 0.45133(13) 0.0345(11) Uani 1 1 d . . .
N6 N 0.3895(2) 0.81207(18) 0.40731(15) 0.0398(12) Uani 1 1 d . . .
C1 C 0.3592(3) 0.5509(2) 0.6290(2) 0.069(2) Uani 1 1 d . . .
H1A H 0.3427 0.5364 0.6020 0.103 Uiso 1 1 calc R . .
H1B H 0.3335 0.5383 0.6531 0.103 Uiso 1 1 calc R . .
H1C H 0.4031 0.5395 0.6329 0.103 Uiso 1 1 calc R . .
C2 C 0.3567(3) 0.6104(2) 0.6273(2) 0.0461(16) Uani 1 1 d . . .
C3 C 0.3783(3) 0.6424(3) 0.66245(19) 0.0433(16) Uani 1 1 d . . .
C4 C 0.4069(3) 0.6275(3) 0.7023(2) 0.0527(18) Uani 1 1 d . . .
H4A H 0.4174 0.5918 0.7080 0.063 Uiso 1 1 calc R . .
C5 C 0.4188(3) 0.6666(4) 0.7325(2) 0.064(2) Uani 1 1 d . . .
H5A H 0.4382 0.6569 0.7588 0.077 Uiso 1 1 calc R . .
C6 C 0.4039(3) 0.7184(3) 0.72589(18) 0.0542(18) Uani 1 1 d . . .
H6A H 0.4126 0.7442 0.7473 0.065 Uiso 1 1 calc R . .
C7 C 0.3751(3) 0.7328(3) 0.68604(19) 0.0443(16) Uani 1 1 d . . .
C8 C 0.3547(3) 0.7828(3) 0.67172(19) 0.0496(17) Uani 1 1 d . . .
C9 C 0.3527(3) 0.8310(3) 0.70165(19) 0.070(2) Uani 1 1 d . . .
H9A H 0.3370 0.8616 0.6857 0.105 Uiso 1 1 calc R . .
H9B H 0.3954 0.8383 0.7124 0.105 Uiso 1 1 calc R . .
H9C H 0.3245 0.8237 0.7259 0.105 Uiso 1 1 calc R . .
C10 C 0.2338(3) 0.5950(2) 0.5703(2) 0.0477(16) Uani 1 1 d . . .
C11 C 0.2001(3) 0.5690(2) 0.5384(2) 0.0606(19) Uani 1 1 d . . .
H11A H 0.1583 0.5574 0.5443 0.073 Uiso 1 1 calc R . .
C12 C 0.2256(4) 0.5596(3) 0.4981(2) 0.067(2) Uani 1 1 d . . .
H12A H 0.2011 0.5423 0.4767 0.080 Uiso 1 1 calc R . .
C13 C 0.2873(4) 0.5755(2) 0.4890(2) 0.0598(19) Uani 1 1 d . . .
H13A H 0.3046 0.5691 0.4613 0.072 Uiso 1 1 calc R . .
C14 C 0.3246(3) 0.6010(2) 0.5206(2) 0.0503(17) Uani 1 1 d . . .
C15 C 0.2969(3) 0.6109(2) 0.56126(19) 0.0419(15) Uani 1 1 d . . .
C16 C 0.2016(3) 0.6066(3) 0.6138(2) 0.0573(18) Uani 1 1 d . . .
H16A H 0.2347 0.6204 0.6339 0.069 Uiso 1 1 calc R . .
C17 C 0.1724(3) 0.5582(3) 0.6346(2) 0.080(2) Uani 1 1 d . . .
H17A H 0.2050 0.5311 0.6384 0.120 Uiso 1 1 calc R . .
H17B H 0.1387 0.5445 0.6161 0.120 Uiso 1 1 calc R . .
H17C H 0.1548 0.5677 0.6627 0.120 Uiso 1 1 calc R . .
C18 C 0.1509(4) 0.6499(3) 0.6087(2) 0.087(3) Uani 1 1 d . . .
H18A H 0.1314 0.6571 0.6367 0.131 Uiso 1 1 calc R . .
H18B H 0.1184 0.6379 0.5885 0.131 Uiso 1 1 calc R . .
H18C H 0.1706 0.6821 0.5977 0.131 Uiso 1 1 calc R . .
C19 C 0.3931(3) 0.6157(3) 0.5112(2) 0.0585(18) Uani 1 1 d . . .
H19A H 0.4045 0.6458 0.5304 0.070 Uiso 1 1 calc R . .
C20 C 0.4383(3) 0.5706(3) 0.5213(3) 0.090(2) Uani 1 1 d . . .
H20A H 0.4323 0.5594 0.5512 0.135 Uiso 1 1 calc R . .
H20B H 0.4820 0.5824 0.5172 0.135 Uiso 1 1 calc R . .
H20C H 0.4296 0.5409 0.5021 0.135 Uiso 1 1 calc R . .
C21 C 0.4032(4) 0.6341(3) 0.4645(2) 0.087(2) Uani 1 1 d . . .
H21A H 0.4478 0.6429 0.4602 0.130 Uiso 1 1 calc R . .
H21B H 0.3771 0.6652 0.4590 0.130 Uiso 1 1 calc R . .
H21C H 0.3910 0.6058 0.4448 0.130 Uiso 1 1 calc R . .
C22 C 0.2435(4) 0.8411(3) 0.6081(2) 0.068(2) Uani 1 1 d . . .
C23 C 0.2222(4) 0.8891(3) 0.5931(3) 0.102(3) Uani 1 1 d . . .
H23A H 0.1779 0.8951 0.5915 0.122 Uiso 1 1 calc R . .
C24 C 0.2627(5) 0.9289(3) 0.5805(3) 0.105(3) Uani 1 1 d . . .
H24A H 0.2465 0.9614 0.5704 0.126 Uiso 1 1 calc R . .
C25 C 0.3264(5) 0.9207(3) 0.5828(2) 0.075(2) Uani 1 1 d . . .
H25A H 0.3541 0.9477 0.5731 0.090 Uiso 1 1 calc R . .
C26 C 0.3524(3) 0.8738(3) 0.5990(2) 0.0582(18) Uani 1 1 d . . .
C27 C 0.3096(3) 0.8336(3) 0.61184(19) 0.0486(17) Uani 1 1 d . . .
C28 C 0.1967(4) 0.7983(3) 0.6212(3) 0.082(2) Uani 1 1 d . . .
H28A H 0.2191 0.7638 0.6179 0.098 Uiso 1 1 calc R . .
C29 C 0.1778(4) 0.8029(4) 0.6687(3) 0.129(4) Uani 1 1 d . . .
H29A H 0.2159 0.8040 0.6866 0.193 Uiso 1 1 calc R . .
H29B H 0.1519 0.7725 0.6769 0.193 Uiso 1 1 calc R . .
H29C H 0.1534 0.8353 0.6730 0.193 Uiso 1 1 calc R . .
C30 C 0.1374(3) 0.7961(3) 0.5918(3) 0.101(3) Uani 1 1 d . . .
H30A H 0.1092 0.7680 0.6016 0.152 Uiso 1 1 calc R . .
H30B H 0.1505 0.7891 0.5621 0.152 Uiso 1 1 calc R . .
H30C H 0.1151 0.8299 0.5930 0.152 Uiso 1 1 calc R . .
C31 C 0.4229(4) 0.8683(3) 0.6017(3) 0.088(3) Uani 1 1 d . . .
H31A H 0.4328 0.8326 0.6134 0.106 Uiso 1 1 calc R . .
C32 C 0.4567(5) 0.8743(4) 0.5585(4) 0.190(6) Uani 1 1 d . . .
H32A H 0.4396 0.8488 0.5380 0.284 Uiso 1 1 calc R . .
H32B H 0.5021 0.8679 0.5624 0.284 Uiso 1 1 calc R . .
H32C H 0.4502 0.9101 0.5475 0.284 Uiso 1 1 calc R . .
C33 C 0.4544(4) 0.9106(4) 0.6321(3) 0.117(3) Uani 1 1 d . . .
H33A H 0.4369 0.9072 0.6612 0.175 Uiso 1 1 calc R . .
H33B H 0.4457 0.9460 0.6210 0.175 Uiso 1 1 calc R . .
H33C H 0.5002 0.9049 0.6330 0.175 Uiso 1 1 calc R . .
C34 C 0.1429(3) 0.6907(2) 0.47024(19) 0.0585(18) Uani 1 1 d . . .
H34A H 0.1077 0.6853 0.4503 0.088 Uiso 1 1 calc R . .
H34B H 0.1272 0.7073 0.4966 0.088 Uiso 1 1 calc R . .
H34C H 0.1622 0.6567 0.4773 0.088 Uiso 1 1 calc R . .
C35 C 0.1923(3) 0.7263(2) 0.44936(19) 0.0375(15) Uani 1 1 d . . .
C36 C 0.2506(3) 0.7400(2) 0.47476(17) 0.0351(14) Uani 1 1 d . . .
C37 C 0.2573(3) 0.7276(2) 0.51823(17) 0.0362(14) Uani 1 1 d . . .
H37A H 0.2222 0.7125 0.5327 0.043 Uiso 1 1 calc R . .
C38 C 0.3133(3) 0.7362(2) 0.54189(18) 0.0379(15) Uani 1 1 d . . .
C39 C 0.3626(3) 0.7583(2) 0.51543(18) 0.0410(15) Uani 1 1 d . . .
H39A H 0.4026 0.7653 0.5281 0.049 Uiso 1 1 calc R . .
C40 C 0.3540(3) 0.7700(2) 0.47173(17) 0.0340(14) Uani 1 1 d . . .
C41 C 0.4062(3) 0.7921(2) 0.44367(19) 0.0414(15) Uani 1 1 d . . .
C42 C 0.4745(3) 0.7868(3) 0.45907(19) 0.0637(19) Uani 1 1 d . . .
H42A H 0.5030 0.8026 0.4378 0.096 Uiso 1 1 calc R . .
H42B H 0.4850 0.7495 0.4626 0.096 Uiso 1 1 calc R . .
H42C H 0.4795 0.8050 0.4867 0.096 Uiso 1 1 calc R . .
C43 C 0.0865(3) 0.7560(3) 0.37235(19) 0.0501(18) Uani 1 1 d . . .
C44 C 0.0433(3) 0.7375(4) 0.3412(2) 0.068(2) Uani 1 1 d . . .
H44A H 0.0067 0.7577 0.3349 0.082 Uiso 1 1 calc R . .
C45 C 0.0532(5) 0.6902(4) 0.3196(2) 0.090(3) Uani 1 1 d . . .
H45A H 0.0232 0.6778 0.2993 0.109 Uiso 1 1 calc R . .
C46 C 0.1078(4) 0.6614(3) 0.3283(2) 0.076(2) Uani 1 1 d . . .
H46A H 0.1155 0.6301 0.3125 0.091 Uiso 1 1 calc R . .
C47 C 0.1514(3) 0.6771(3) 0.3593(2) 0.0540(18) Uani 1 1 d . . .
C48 C 0.1394(3) 0.7250(3) 0.38103(18) 0.0440(16) Uani 1 1 d . . .
C49 C 0.0754(3) 0.8073(3) 0.3966(2) 0.066(2) Uani 1 1 d . . .
H49A H 0.1166 0.8182 0.4096 0.079 Uiso 1 1 calc R . .
C50 C 0.0277(4) 0.7982(3) 0.4339(3) 0.117(3) Uani 1 1 d . . .
H50A H 0.0432 0.7699 0.4526 0.176 Uiso 1 1 calc R . .
H50B H -0.0135 0.7884 0.4220 0.176 Uiso 1 1 calc R . .
H50C H 0.0235 0.8307 0.4507 0.176 Uiso 1 1 calc R . .
C51 C 0.0525(4) 0.8527(3) 0.3673(3) 0.100(3) Uani 1 1 d . . .
H51A H 0.0836 0.8587 0.3444 0.149 Uiso 1 1 calc R . .
H51B H 0.0476 0.8848 0.3844 0.149 Uiso 1 1 calc R . .
H51C H 0.0117 0.8432 0.3544 0.149 Uiso 1 1 calc R . .
C52 C 0.2103(4) 0.6440(3) 0.3671(2) 0.076(2) Uani 1 1 d . . .
H52A H 0.2256 0.6540 0.3965 0.092 Uiso 1 1 calc R . .
C53 C 0.1996(5) 0.5851(3) 0.3687(3) 0.132(4) Uani 1 1 d . . .
H53A H 0.2397 0.5673 0.3747 0.198 Uiso 1 1 calc R . .
H53B H 0.1831 0.5731 0.3409 0.198 Uiso 1 1 calc R . .
H53C H 0.1691 0.5768 0.3914 0.198 Uiso 1 1 calc R . .
C54 C 0.2626(5) 0.6576(4) 0.3372(4) 0.194(6) Uani 1 1 d . . .
H54A H 0.2695 0.6958 0.3375 0.291 Uiso 1 1 calc R . .
H54B H 0.2515 0.6463 0.3080 0.291 Uiso 1 1 calc R . .
H54C H 0.3014 0.6397 0.3464 0.291 Uiso 1 1 calc R . .
C55 C 0.4562(3) 0.8850(3) 0.3811(2) 0.0488(17) Uani 1 1 d . . .
C56 C 0.4958(3) 0.9053(3) 0.3489(2) 0.0628(19) Uani 1 1 d . . .
H56A H 0.5095 0.9409 0.3504 0.075 Uiso 1 1 calc R . .
C57 C 0.5152(3) 0.8740(4) 0.3150(2) 0.075(2) Uani 1 1 d . . .
H57A H 0.5430 0.8881 0.2939 0.090 Uiso 1 1 calc R . .
C58 C 0.4946(3) 0.8222(3) 0.3112(2) 0.070(2) Uani 1 1 d . . .
H58A H 0.5086 0.8011 0.2880 0.084 Uiso 1 1 calc R . .
C59 C 0.4529(3) 0.8013(3) 0.3422(2) 0.0591(19) Uani 1 1 d . . .
C60 C 0.4357(3) 0.8333(3) 0.37724(19) 0.0429(16) Uani 1 1 d . . .
C61 C 0.4357(3) 0.9207(3) 0.4172(3) 0.074(2) Uani 1 1 d . . .
H61A H 0.4102 0.8987 0.4375 0.089 Uiso 1 1 calc R . .
C62 C 0.3934(4) 0.9653(4) 0.4023(3) 0.131(3) Uani 1 1 d . . .
H62A H 0.3576 0.9508 0.3862 0.196 Uiso 1 1 calc R . .
H62B H 0.4176 0.9892 0.3839 0.196 Uiso 1 1 calc R . .
H62C H 0.3776 0.9846 0.4274 0.196 Uiso 1 1 calc R . .
C63 C 0.4919(4) 0.9444(3) 0.4438(2) 0.111(3) Uani 1 1 d . . .
H63A H 0.5190 0.9158 0.4542 0.166 Uiso 1 1 calc R . .
H63B H 0.4752 0.9642 0.4683 0.166 Uiso 1 1 calc R . .
H63C H 0.5167 0.9679 0.4254 0.166 Uiso 1 1 calc R . .
C64 C 0.4275(4) 0.7448(3) 0.3370(2) 0.072(2) Uani 1 1 d . . .
H64A H 0.3873 0.7430 0.3538 0.086 Uiso 1 1 calc R . .
C65 C 0.4110(4) 0.7294(3) 0.2908(2) 0.110(3) Uani 1 1 d . . .
H65A H 0.3947 0.6933 0.2904 0.165 Uiso 1 1 calc R . .
H65B H 0.4489 0.7316 0.2728 0.165 Uiso 1 1 calc R . .
H65C H 0.3786 0.7534 0.2796 0.165 Uiso 1 1 calc R . .
C66 C 0.4710(5) 0.7046(3) 0.3562(3) 0.132(4) Uani 1 1 d . . .
H66A H 0.4805 0.7142 0.3860 0.198 Uiso 1 1 calc R . .
H66B H 0.5104 0.7035 0.3396 0.198 Uiso 1 1 calc R . .
H66C H 0.4507 0.6700 0.3555 0.198 Uiso 1 1 calc R . .
O1 O 0.2726(2) 0.8312(2) 0.31672(14) 0.0924(17) Uani 1 1 d . . .
C67 C 0.3073(4) 0.8736(3) 0.2976(2) 0.110(3) Uani 1 1 d U . .
H67A H 0.3516 0.8736 0.3080 0.132 Uiso 1 1 calc R . .
H67B H 0.2877 0.9079 0.3050 0.132 Uiso 1 1 calc R . .
C68 C 0.3053(5) 0.8647(5) 0.2500(3) 0.153(4) Uani 1 1 d U . .
H68A H 0.2941 0.8977 0.2349 0.183 Uiso 1 1 calc R . .
H68B H 0.3470 0.8526 0.2395 0.183 Uiso 1 1 calc R . .
C69 C 0.2577(4) 0.8248(4) 0.2424(3) 0.125(3) Uani 1 1 d U . .
H69A H 0.2768 0.7935 0.2286 0.150 Uiso 1 1 calc R . .
H69B H 0.2239 0.8386 0.2235 0.150 Uiso 1 1 calc R . .
C70 C 0.2319(5) 0.8111(4) 0.2851(3) 0.140(4) Uani 1 1 d U . .
H70A H 0.1892 0.8264 0.2886 0.169 Uiso 1 1 calc R . .
H70B H 0.2286 0.7724 0.2880 0.169 Uiso 1 1 calc R . .
O2 O 0.2373(3) 0.8867(2) 0.4217(2) 0.1097(19) Uani 1 1 d . . .
C71 C 0.2012(5) 0.9296(4) 0.4046(4) 0.139(4) Uani 1 1 d . . .
H71A H 0.1800 0.9190 0.3776 0.167 Uiso 1 1 calc R . .
H71B H 0.2289 0.9601 0.3986 0.167 Uiso 1 1 calc R . .
C72 C 0.1524(7) 0.9437(5) 0.4386(6) 0.189(7) Uani 1 1 d . . .
H72A H 0.1498 0.9824 0.4423 0.227 Uiso 1 1 calc R . .
H72B H 0.1102 0.9303 0.4304 0.227 Uiso 1 1 calc R . .
C73 C 0.1738(7) 0.9192(6) 0.4776(5) 0.180(6) Uani 1 1 d . . .
H73A H 0.1422 0.8932 0.4876 0.216 Uiso 1 1 calc R . .
H73B H 0.1793 0.9461 0.5003 0.216 Uiso 1 1 calc R . .
C74 C 0.2361(6) 0.8919(4) 0.4690(4) 0.152(4) Uani 1 1 d . . .
H74A H 0.2720 0.9134 0.4794 0.183 Uiso 1 1 calc R . .
H74B H 0.2375 0.8570 0.4831 0.183 Uiso 1 1 calc R . .

loop_
_atom_site_aniso_label
_atom_site_aniso_U_11
_atom_site_aniso_U_22
_atom_site_aniso_U_33
_atom_site_aniso_U_23
_atom_site_aniso_U_13
_atom_site_aniso_U_12
Fe1 0.0386(5) 0.0455(6) 0.0274(5) 0.0004(4) -0.0020(4) -0.0030(4)
N1 0.047(3) 0.051(3) 0.033(3) -0.006(3) 0.005(3) -0.008(3)
N2 0.028(3) 0.044(3) 0.034(3) -0.001(3) 0.001(2) -0.003(2)
N3 0.044(3) 0.045(3) 0.030(3) 0.003(3) -0.003(3) -0.002(3)
Na1 0.0431(15) 0.0678(16) 0.0401(13) 0.0171(12) -0.0088(11) -0.0056(12)
N4 0.032(3) 0.047(3) 0.035(3) 0.008(3) -0.002(2) 0.000(2)
N5 0.031(3) 0.044(3) 0.028(3) 0.009(2) -0.004(3) -0.005(2)
N6 0.040(3) 0.052(3) 0.027(3) 0.008(2) 0.001(3) -0.003(3)
C1 0.068(5) 0.058(5) 0.081(5) 0.022(4) -0.005(4) 0.008(4)
C2 0.044(4) 0.050(5) 0.044(4) 0.005(4) 0.003(3) -0.005(3)
C3 0.028(4) 0.059(5) 0.043(4) 0.010(4) 0.002(3) 0.005(3)
C4 0.039(4) 0.081(5) 0.039(4) 0.025(4) 0.001(3) -0.001(4)
C5 0.041(4) 0.121(7) 0.031(4) 0.021(5) -0.009(3) -0.012(5)
C6 0.044(4) 0.094(6) 0.025(4) 0.003(4) 0.003(3) -0.017(4)
C7 0.035(4) 0.067(5) 0.031(4) 0.006(4) 0.003(3) -0.013(3)
C8 0.055(4) 0.063(5) 0.031(4) -0.010(4) 0.012(3) -0.022(4)
C9 0.076(5) 0.090(6) 0.045(4) -0.016(4) 0.006(4) -0.023(4)
C10 0.041(4) 0.050(4) 0.053(4) -0.003(3) -0.007(4) 0.002(3)
C11 0.058(5) 0.059(5) 0.065(5) -0.006(4) -0.008(4) -0.012(4)
C12 0.080(6) 0.059(5) 0.061(5) -0.012(4) -0.023(4) -0.018(4)
C13 0.080(6) 0.050(4) 0.050(4) -0.012(4) 0.001(4) -0.010(4)
C14 0.058(5) 0.044(4) 0.048(4) -0.006(3) 0.004(4) -0.003(3)
C15 0.046(4) 0.038(4) 0.041(4) 0.003(3) -0.008(3) 0.002(3)
C16 0.054(4) 0.060(5) 0.057(5) -0.010(4) 0.004(4) -0.017(4)
C17 0.083(5) 0.085(6) 0.073(5) 0.016(4) 0.018(4) 0.006(5)
C18 0.102(7) 0.055(5) 0.105(6) 0.004(4) 0.047(5) 0.001(5)
C19 0.067(5) 0.059(5) 0.050(4) -0.012(4) 0.015(4) -0.004(4)
C20 0.070(5) 0.092(6) 0.108(6) -0.002(5) 0.007(5) 0.020(5)
C21 0.096(6) 0.087(6) 0.077(6) -0.009(5) 0.033(5) -0.009(5)
C22 0.072(6) 0.048(5) 0.084(5) -0.001(4) -0.006(4) 0.002(4)
C23 0.079(6) 0.053(6) 0.173(9) 0.001(6) -0.034(6) 0.001(5)
C24 0.128(9) 0.043(6) 0.144(8) 0.002(5) -0.051(7) 0.010(6)
C25 0.112(7) 0.051(6) 0.063(5) 0.003(4) -0.011(5) -0.001(5)
C26 0.071(6) 0.047(5) 0.057(4) -0.003(4) 0.010(4) -0.010(4)
C27 0.055(5) 0.049(5) 0.041(4) -0.013(3) -0.002(3) 0.002(4)
C28 0.055(5) 0.061(5) 0.130(8) 0.001(5) 0.000(5) 0.005(4)
C29 0.093(7) 0.165(10) 0.129(9) 0.037(7) 0.014(6) -0.037(6)
C30 0.046(5) 0.081(6) 0.177(9) -0.023(6) -0.003(6) 0.007(4)
C31 0.077(6) 0.055(5) 0.134(8) 0.020(5) 0.028(6) -0.013(4)
C32 0.184(12) 0.147(10) 0.237(14) -0.071(9) 0.128(11) -0.056(9)
C33 0.073(6) 0.126(8) 0.150(8) 0.028(7) -0.031(6) -0.024(6)
C34 0.049(4) 0.078(5) 0.048(4) 0.011(4) -0.016(3) -0.018(4)
C35 0.035(4) 0.041(4) 0.036(4) 0.001(3) 0.001(3) 0.000(3)
C36 0.039(4) 0.042(4) 0.024(3) 0.003(3) -0.004(3) -0.001(3)
C37 0.031(4) 0.038(4) 0.040(4) 0.002(3) 0.003(3) -0.004(3)
C38 0.038(4) 0.037(4) 0.039(3) -0.006(3) 0.000(3) 0.000(3)
C39 0.035(4) 0.042(4) 0.045(4) -0.004(3) -0.013(3) 0.000(3)
C40 0.027(4) 0.043(4) 0.032(4) 0.003(3) -0.011(3) -0.004(3)
C41 0.033(4) 0.051(4) 0.041(4) 0.000(3) -0.001(3) -0.004(3)
C42 0.037(4) 0.103(5) 0.051(4) 0.006(4) -0.006(3) -0.003(4)
C43 0.025(4) 0.090(6) 0.036(4) 0.017(4) -0.005(3) -0.009(4)
C44 0.041(4) 0.110(7) 0.053(5) 0.034(5) -0.017(4) -0.020(5)
C45 0.092(7) 0.137(9) 0.043(5) 0.008(6) -0.023(5) -0.058(7)
C46 0.086(6) 0.091(6) 0.051(5) 0.004(4) 0.001(5) -0.032(5)
C47 0.047(5) 0.072(5) 0.043(4) -0.006(4) -0.010(3) -0.019(4)
C48 0.044(4) 0.060(5) 0.027(3) 0.010(3) -0.007(3) -0.022(4)
C49 0.039(4) 0.099(6) 0.060(5) 0.021(5) -0.006(4) 0.011(4)
C50 0.109(7) 0.124(7) 0.119(7) 0.009(6) 0.056(6) 0.027(6)
C51 0.090(6) 0.101(7) 0.108(7) 0.016(5) -0.034(5) -0.001(5)
C52 0.081(6) 0.068(6) 0.080(6) -0.019(4) -0.006(5) 0.009(5)
C53 0.172(10) 0.088(8) 0.137(9) 0.027(6) -0.019(7) 0.004(7)
C54 0.104(8) 0.149(10) 0.330(17) 0.097(11) 0.095(11) 0.054(7)
C55 0.032(4) 0.068(5) 0.047(4) 0.014(4) 0.001(3) -0.016(4)
C56 0.048(5) 0.071(5) 0.070(5) 0.018(5) -0.010(4) -0.022(4)
C57 0.059(5) 0.110(7) 0.055(5) 0.018(5) 0.008(4) -0.030(5)
C58 0.055(5) 0.117(7) 0.037(4) 0.007(4) 0.003(4) -0.025(5)
C59 0.054(5) 0.078(6) 0.046(4) 0.002(4) -0.007(4) -0.016(4)
C60 0.032(4) 0.058(5) 0.039(4) 0.012(4) -0.012(3) -0.012(4)
C61 0.064(5) 0.054(5) 0.105(6) 0.007(5) 0.020(5) -0.012(4)
C62 0.116(8) 0.118(8) 0.158(9) -0.018(7) 0.010(7) 0.039(7)
C63 0.115(7) 0.137(8) 0.080(6) -0.029(5) 0.004(5) -0.032(6)
C64 0.083(6) 0.095(6) 0.037(4) -0.007(4) 0.011(4) 0.000(5)
C65 0.104(7) 0.134(8) 0.092(7) -0.017(6) -0.017(5) -0.030(6)
C66 0.154(9) 0.100(7) 0.143(9) 0.011(6) -0.067(8) -0.015(7)
O1 0.088(4) 0.136(5) 0.052(3) 0.041(3) -0.026(3) -0.037(4)
C67 0.134(8) 0.122(7) 0.073(5) 0.038(5) -0.028(5) -0.054(6)
C68 0.171(10) 0.213(11) 0.074(5) 0.040(7) -0.021(6) -0.079(8)
C69 0.088(7) 0.218(10) 0.070(5) -0.006(6) -0.014(5) -0.037(6)
C70 0.134(8) 0.217(11) 0.070(5) 0.048(6) -0.060(6) -0.085(7)
O2 0.110(5) 0.077(4) 0.143(6) 0.001(4) -0.024(4) 0.030(4)
C71 0.097(8) 0.090(8) 0.230(14) 0.033(8) -0.045(9) 0.020(6)
C72 0.167(14) 0.148(12) 0.254(18) -0.126(12) -0.085(13) 0.065(10)
C73 0.132(12) 0.202(15) 0.206(16) -0.064(13) -0.007(11) 0.001(11)
C74 0.196(13) 0.134(10) 0.127(10) -0.035(8) -0.019(9) 0.064(9)

loop_
_atom_type_symbol
_atom_type_description
_atom_type_scat_dispersion_real
_atom_type_scat_dispersion_imag
_atom_type_scat_source
C C 0.0033 0.0016 'International Tables Vol C Tables 4.2.6.8 and 6.1.1.4'
H H 0.0000 0.0000 'International Tables Vol C Tables 4.2.6.8 and 6.1.1.4'
N N 0.0061 0.0033 'International Tables Vol C Tables 4.2.6.8 and 6.1.1.4'
O O 0.0106 0.0060 'International Tables Vol C Tables 4.2.6.8 and 6.1.1.4'
Na Na 0.0362 0.0249 'International Tables Vol C Tables 4.2.6.8 and 6.1.1.4'
Fe Fe 0.3463 0.8444 'International Tables Vol C Tables 4.2.6.8 and 6.1.1.4'

loop_
_geom_angle_atom_site_label_1
_geom_angle_atom_site_label_2
_geom_angle_atom_site_label_3
_geom_angle
_geom_angle_site_symmetry_1
_geom_angle_site_symmetry_3
_geom_angle_publ_flag
N2 Fe1 N1 80.6(2) . . ?
N2 Fe1 N3 80.4(2) . . ?
N1 Fe1 N3 159.84(19) . . ?
N2 Fe1 C38 169.0(2) . . ?
N1 Fe1 C38 101.0(2) . . ?
N3 Fe1 C38 99.0(2) . . ?
C8 N1 C27 118.2(5) . . ?
C8 N1 Fe1 114.9(4) . . ?
C27 N1 Fe1 126.8(4) . . ?
C7 N2 C3 121.4(5) . . ?
C7 N2 Fe1 119.4(4) . . ?
C3 N2 Fe1 119.2(4) . . ?
C2 N3 C15 117.1(5) . . ?
C2 N3 Fe1 116.2(4) . . ?
C15 N3 Fe1 125.5(4) . . ?
O1 Na1 O2 102.8(2) . . ?
O1 Na1 N5 157.9(2) . . ?
O2 Na1 N5 98.4(2) . . ?
O1 Na1 N6 102.76(18) . . ?
O2 Na1 N6 101.10(19) . . ?
N5 Na1 N6 66.56(16) . . ?
O1 Na1 N4 114.25(19) . . ?
O2 Na1 N4 102.3(2) . . ?
N5 Na1 N4 66.58(16) . . ?
N6 Na1 N4 129.87(17) . . ?
C35 N4 C48 120.9(5) . . ?
C35 N4 Na1 115.6(4) . . ?
C48 N4 Na1 123.5(3) . . ?
C40 N5 C36 117.4(4) . . ?
C40 N5 Na1 120.3(3) . . ?
C36 N5 Na1 118.3(3) . . ?
C41 N6 C60 121.7(5) . . ?
C41 N6 Na1 117.1(4) . . ?
C60 N6 Na1 121.1(3) . . ?
N3 C2 C3 113.2(5) . . ?
N3 C2 C1 124.9(5) . . ?
C3 C2 C1 121.9(6) . . ?
N2 C3 C4 119.1(6) . . ?
N2 C3 C2 110.7(5) . . ?
C4 C3 C2 130.1(6) . . ?
C5 C4 C3 118.2(6) . . ?
C6 C5 C4 123.0(6) . . ?
C5 C6 C7 118.2(6) . . ?
N2 C7 C6 119.9(6) . . ?
N2 C7 C8 110.8(5) . . ?
C6 C7 C8 129.3(7) . . ?
N1 C8 C7 114.2(5) . . ?
N1 C8 C9 123.5(6) . . ?
C7 C8 C9 122.2(6) . . ?
C11 C10 C15 118.3(6) . . ?
C11 C10 C16 119.4(6) . . ?
C15 C10 C16 122.3(5) . . ?
C12 C11 C10 121.9(6) . . ?
C11 C12 C13 119.8(6) . . ?
C12 C13 C14 120.8(6) . . ?
C13 C14 C15 118.0(6) . . ?
C13 C14 C19 120.4(6) . . ?
C15 C14 C19 121.5(6) . . ?
C10 C15 C14 121.0(6) . . ?
C10 C15 N3 118.6(5) . . ?
C14 C15 N3 120.3(5) . . ?
C17 C16 C18 109.7(5) . . ?
C17 C16 C10 113.4(5) . . ?
C18 C16 C10 110.7(5) . . ?
C20 C19 C21 109.7(6) . . ?
C20 C19 C14 111.8(6) . . ?
C21 C19 C14 112.8(6) . . ?
C23 C22 C27 118.0(7) . . ?
C23 C22 C28 120.5(7) . . ?
C27 C22 C28 121.5(7) . . ?
C22 C23 C24 122.5(8) . . ?
C25 C24 C23 119.2(8) . . ?
C24 C25 C26 122.1(8) . . ?
C25 C26 C27 117.5(7) . . ?
C25 C26 C31 119.1(7) . . ?
C27 C26 C31 123.4(7) . . ?
C26 C27 C22 120.6(6) . . ?
C26 C27 N1 121.3(6) . . ?
C22 C27 N1 118.1(6) . . ?
C29 C28 C22 111.8(7) . . ?
C29 C28 C30 111.1(7) . . ?
C22 C28 C30 113.0(7) . . ?
C26 C31 C32 114.0(8) . . ?
C26 C31 C33 113.0(7) . . ?
C32 C31 C33 105.2(7) . . ?
N4 C35 C36 117.4(5) . . ?
N4 C35 C34 124.2(5) . . ?
C36 C35 C34 118.3(5) . . ?
N5 C36 C37 122.0(5) . . ?
N5 C36 C35 115.0(5) . . ?
C37 C36 C35 122.7(5) . . ?
C36 C37 C38 123.8(5) . . ?
C37 C38 C39 111.7(5) . . ?
C37 C38 Fe1 127.8(4) . . ?
C39 C38 Fe1 120.2(4) . . ?
C40 C39 C38 122.8(5) . . ?
N5 C40 C39 122.4(5) . . ?
N5 C40 C41 114.8(5) . . ?
C39 C40 C41 122.8(5) . . ?
N6 C41 C40 116.9(5) . . ?
N6 C41 C42 124.6(5) . . ?
C40 C41 C42 118.4(5) . . ?
C48 C43 C44 117.7(7) . . ?
C48 C43 C49 120.7(6) . . ?
C44 C43 C49 121.6(7) . . ?
C45 C44 C43 121.4(7) . . ?
C46 C45 C44 119.0(7) . . ?
C45 C46 C47 122.2(8) . . ?
C46 C47 C48 117.2(7) . . ?
C46 C47 C52 119.8(7) . . ?
C48 C47 C52 123.0(6) . . ?
C43 C48 C47 122.5(6) . . ?
C43 C48 N4 121.2(6) . . ?
C47 C48 N4 116.0(6) . . ?
C43 C49 C51 113.2(6) . . ?
C43 C49 C50 110.1(6) . . ?
C51 C49 C50 110.3(6) . . ?
C54 C52 C53 111.1(7) . . ?
C54 C52 C47 112.4(7) . . ?
C53 C52 C47 115.3(7) . . ?
C60 C55 C56 118.2(6) . . ?
C60 C55 C61 122.8(6) . . ?
C56 C55 C61 118.9(7) . . ?
C57 C56 C55 120.7(7) . . ?
C56 C57 C58 120.9(7) . . ?
C57 C58 C59 119.8(7) . . ?
C58 C59 C60 118.2(6) . . ?
C58 C59 C64 119.9(7) . . ?
C60 C59 C64 122.0(6) . . ?
C55 C60 C59 122.1(6) . . ?
C55 C60 N6 120.3(6) . . ?
C59 C60 N6 117.2(6) . . ?
C55 C61 C62 113.0(7) . . ?
C55 C61 C63 113.9(6) . . ?
C62 C61 C63 108.8(7) . . ?
C66 C64 C65 109.9(7) . . ?
C66 C64 C59 112.2(6) . . ?
C65 C64 C59 114.7(6) . . ?
C70 O1 C67 107.3(5) . . ?
C70 O1 Na1 126.5(5) . . ?
C67 O1 Na1 125.5(4) . . ?
O1 C67 C68 106.3(7) . . ?
C69 C68 C67 106.8(8) . . ?
C68 C69 C70 105.9(7) . . ?
O1 C70 C69 108.5(7) . . ?
C71 O2 C74 106.9(8) . . ?
C71 O2 Na1 130.4(7) . . ?
C74 O2 Na1 121.1(5) . . ?
O2 C71 C72 106.6(10) . . ?
C73 C72 C71 105.7(12) . . ?
C72 C73 C74 109.0(13) . . ?
O2 C74 C73 103.4(10) . . ?

loop_
_geom_bond_atom_site_label_1
_geom_bond_atom_site_label_2
_geom_bond_distance
_geom_bond_site_symmetry_2
_geom_bond_publ_flag
Fe1 N2 1.866(4) . ?
Fe1 N1 1.916(5) . ?
Fe1 N3 1.922(4) . ?
Fe1 C38 1.939(6) . ?
N1 C8 1.379(7) . ?
N1 C27 1.457(7) . ?
N2 C7 1.362(7) . ?
N2 C3 1.373(7) . ?
N3 C2 1.367(7) . ?
N3 C15 1.433(7) . ?
Na1 O1 2.283(5) . ?
Na1 O2 2.318(6) . ?
Na1 N5 2.334(5) . ?
Na1 N6 2.501(5) . ?
Na1 N4 2.508(5) . ?
N4 C35 1.282(6) . ?
N4 C48 1.450(7) . ?
N5 C40 1.332(6) . ?
N5 C36 1.353(6) . ?
N6 C41 1.275(6) . ?
N6 C60 1.441(7) . ?
C1 C2 1.498(8) . ?
C2 C3 1.420(8) . ?
C3 C4 1.415(8) . ?
C4 C5 1.374(9) . ?
C5 C6 1.356(9) . ?
C6 C7 1.414(8) . ?
C7 C8 1.398(8) . ?
C8 C9 1.522(8) . ?
C10 C11 1.376(8) . ?
C10 C15 1.407(8) . ?
C10 C16 1.528(8) . ?
C11 C12 1.369(8) . ?
C12 C13 1.382(9) . ?
C13 C14 1.402(8) . ?
C14 C15 1.401(8) . ?
C14 C19 1.511(8) . ?
C16 C17 1.504(8) . ?
C16 C18 1.527(9) . ?
C19 C20 1.510(8) . ?
C19 C21 1.522(8) . ?
C22 C23 1.366(9) . ?
C22 C27 1.401(9) . ?
C22 C28 1.512(9) . ?
C23 C24 1.367(11) . ?
C24 C25 1.351(10) . ?
C25 C26 1.391(9) . ?
C26 C27 1.406(8) . ?
C26 C31 1.487(9) . ?
C28 C29 1.519(11) . ?
C28 C30 1.539(10) . ?
C31 C32 1.513(11) . ?
C31 C33 1.563(10) . ?
C34 C35 1.511(7) . ?
C35 C36 1.489(7) . ?
C36 C37 1.381(7) . ?
C37 C38 1.397(7) . ?
C38 C39 1.427(7) . ?
C39 C40 1.389(7) . ?
C40 C41 1.500(7) . ?
C41 C42 1.514(7) . ?
C43 C48 1.379(8) . ?
C43 C44 1.398(9) . ?
C43 C49 1.506(9) . ?
C44 C45 1.377(10) . ?
C45 C46 1.379(10) . ?
C46 C47 1.378(9) . ?
C47 C48 1.402(8) . ?
C47 C52 1.506(9) . ?
C49 C51 1.532(9) . ?
C49 C50 1.540(9) . ?
C52 C54 1.472(11) . ?
C52 C53 1.498(9) . ?
C55 C60 1.374(8) . ?
C55 C56 1.389(8) . ?
C55 C61 1.493(9) . ?
C56 C57 1.368(9) . ?
C57 C58 1.375(9) . ?
C58 C59 1.395(8) . ?
C59 C60 1.393(8) . ?
C59 C64 1.524(9) . ?
C61 C62 1.500(10) . ?
C61 C63 1.552(9) . ?
C64 C66 1.483(10) . ?
C64 C65 1.513(9) . ?
O1 C70 1.388(8) . ?
O1 C67 1.417(8) . ?
C67 C68 1.482(11) . ?
C68 C69 1.433(11) . ?
C69 C70 1.463(10) . ?
O2 C71 1.418(9) . ?
O2 C74 1.463(10) . ?
C71 C72 1.505(16) . ?
C72 C73 1.420(16) . ?
C73 C74 1.496(14) . ?

loop_
_geom_torsion_atom_site_label_1
_geom_torsion_atom_site_label_2
_geom_torsion_atom_site_label_3
_geom_torsion_atom_site_label_4
_geom_torsion
_geom_torsion_site_symmetry_1
_geom_torsion_site_symmetry_2
_geom_torsion_site_symmetry_3
_geom_torsion_site_symmetry_4
_geom_torsion_publ_flag
N2 Fe1 N1 C8 -0.7(4) . . . . ?
N3 Fe1 N1 C8 19.3(8) . . . . ?
C38 Fe1 N1 C8 -169.7(4) . . . . ?
N2 Fe1 N1 C27 -177.6(5) . . . . ?
N3 Fe1 N1 C27 -157.6(5) . . . . ?
C38 Fe1 N1 C27 13.5(5) . . . . ?
N1 Fe1 N2 C7 -1.1(4) . . . . ?
N3 Fe1 N2 C7 -174.3(4) . . . . ?
C38 Fe1 N2 C7 98.1(12) . . . . ?
N1 Fe1 N2 C3 178.4(4) . . . . ?
N3 Fe1 N2 C3 5.2(4) . . . . ?
C38 Fe1 N2 C3 -82.4(12) . . . . ?
N2 Fe1 N3 C2 -2.9(4) . . . . ?
N1 Fe1 N3 C2 -22.9(8) . . . . ?
C38 Fe1 N3 C2 166.0(4) . . . . ?
N2 Fe1 N3 C15 163.8(5) . . . . ?
N1 Fe1 N3 C15 143.8(6) . . . . ?
C38 Fe1 N3 C15 -27.3(5) . . . . ?
O1 Na1 N4 C35 173.4(4) . . . . ?
O2 Na1 N4 C35 -76.4(4) . . . . ?
N5 Na1 N4 C35 17.5(4) . . . . ?
N6 Na1 N4 C35 39.6(5) . . . . ?
O1 Na1 N4 C48 -7.0(5) . . . . ?
O2 Na1 N4 C48 103.2(5) . . . . ?
N5 Na1 N4 C48 -162.9(5) . . . . ?
N6 Na1 N4 C48 -140.8(4) . . . . ?
O1 Na1 N5 C40 82.1(7) . . . . ?
O2 Na1 N5 C40 -81.0(4) . . . . ?
N6 Na1 N5 C40 17.5(4) . . . . ?
N4 Na1 N5 C40 179.2(4) . . . . ?
O1 Na1 N5 C36 -120.8(6) . . . . ?
O2 Na1 N5 C36 76.1(4) . . . . ?
N6 Na1 N5 C36 174.6(4) . . . . ?
N4 Na1 N5 C36 -23.7(4) . . . . ?
O1 Na1 N6 C41 -167.5(4) . . . . ?
O2 Na1 N6 C41 86.5(4) . . . . ?
N5 Na1 N6 C41 -7.9(4) . . . . ?
N4 Na1 N6 C41 -30.0(5) . . . . ?
O1 Na1 N6 C60 9.9(5) . . . . ?
O2 Na1 N6 C60 -96.1(5) . . . . ?
N5 Na1 N6 C60 169.5(5) . . . . ?
N4 Na1 N6 C60 147.4(4) . . . . ?
C15 N3 C2 C3 -167.5(5) . . . . ?
Fe1 N3 C2 C3 0.3(6) . . . . ?
C15 N3 C2 C1 9.7(8) . . . . ?
Fe1 N3 C2 C1 177.5(5) . . . . ?
C7 N2 C3 C4 -3.9(7) . . . . ?
Fe1 N2 C3 C4 176.7(4) . . . . ?
C7 N2 C3 C2 173.1(5) . . . . ?
Fe1 N2 C3 C2 -6.3(6) . . . . ?
N3 C2 C3 N2 3.6(7) . . . . ?
C1 C2 C3 N2 -173.7(5) . . . . ?
N3 C2 C3 C4 -179.8(5) . . . . ?
C1 C2 C3 C4 2.9(9) . . . . ?
N2 C3 C4 C5 1.4(8) . . . . ?
C2 C3 C4 C5 -174.9(6) . . . . ?
C3 C4 C5 C6 0.6(9) . . . . ?
C4 C5 C6 C7 -0.3(9) . . . . ?
C3 N2 C7 C6 4.2(8) . . . . ?
Fe1 N2 C7 C6 -176.3(4) . . . . ?
C3 N2 C7 C8 -176.8(5) . . . . ?
Fe1 N2 C7 C8 2.6(6) . . . . ?
C5 C6 C7 N2 -2.1(8) . . . . ?
C5 C6 C7 C8 179.2(6) . . . . ?
C27 N1 C8 C7 179.5(5) . . . . ?
Fe1 N1 C8 C7 2.4(6) . . . . ?
C27 N1 C8 C9 4.2(8) . . . . ?
Fe1 N1 C8 C9 -173.0(4) . . . . ?
N2 C7 C8 N1 -3.1(7) . . . . ?
C6 C7 C8 N1 175.7(5) . . . . ?
N2 C7 C8 C9 172.3(5) . . . . ?
C6 C7 C8 C9 -8.9(9) . . . . ?
C15 C10 C11 C12 -1.6(9) . . . . ?
C16 C10 C11 C12 177.1(6) . . . . ?
C10 C11 C12 C13 1.2(10) . . . . ?
C11 C12 C13 C14 0.3(10) . . . . ?
C12 C13 C14 C15 -1.3(9) . . . . ?
C12 C13 C14 C19 176.8(6) . . . . ?
C11 C10 C15 C14 0.6(9) . . . . ?
C16 C10 C15 C14 -178.1(6) . . . . ?
C11 C10 C15 N3 178.0(5) . . . . ?
C16 C10 C15 N3 -0.7(8) . . . . ?
C13 C14 C15 C10 0.9(9) . . . . ?
C19 C14 C15 C10 -177.3(5) . . . . ?
C13 C14 C15 N3 -176.5(5) . . . . ?
C19 C14 C15 N3 5.4(8) . . . . ?
C2 N3 C15 C10 78.4(7) . . . . ?
Fe1 N3 C15 C10 -88.2(6) . . . . ?
C2 N3 C15 C14 -104.2(6) . . . . ?
Fe1 N3 C15 C14 89.2(6) . . . . ?
C11 C10 C16 C17 52.9(8) . . . . ?
C15 C10 C16 C17 -128.5(6) . . . . ?
C11 C10 C16 C18 -70.9(7) . . . . ?
C15 C10 C16 C18 107.8(6) . . . . ?
C13 C14 C19 C20 -87.2(7) . . . . ?
C15 C14 C19 C20 90.9(7) . . . . ?
C13 C14 C19 C21 37.0(8) . . . . ?
C15 C14 C19 C21 -144.9(6) . . . . ?
C27 C22 C23 C24 2.2(13) . . . . ?
C28 C22 C23 C24 -179.4(8) . . . . ?
C22 C23 C24 C25 0.0(14) . . . . ?
C23 C24 C25 C26 -2.3(13) . . . . ?
C24 C25 C26 C27 2.1(11) . . . . ?
C24 C25 C26 C31 -178.2(8) . . . . ?
C25 C26 C27 C22 0.3(9) . . . . ?
C31 C26 C27 C22 -179.5(7) . . . . ?
C25 C26 C27 N1 -179.4(5) . . . . ?
C31 C26 C27 N1 0.9(10) . . . . ?
C23 C22 C27 C26 -2.3(10) . . . . ?
C28 C22 C27 C26 179.3(6) . . . . ?
C23 C22 C27 N1 177.3(6) . . . . ?
C28 C22 C27 N1 -1.0(9) . . . . ?
C8 N1 C27 C26 75.5(7) . . . . ?
Fe1 N1 C27 C26 -107.7(6) . . . . ?
C8 N1 C27 C22 -104.2(6) . . . . ?
Fe1 N1 C27 C22 72.6(7) . . . . ?
C23 C22 C28 C29 -88.7(9) . . . . ?
C27 C22 C28 C29 89.6(9) . . . . ?
C23 C22 C28 C30 37.5(10) . . . . ?
C27 C22 C28 C30 -144.2(7) . . . . ?
C25 C26 C31 C32 -58.7(10) . . . . ?
C27 C26 C31 C32 121.0(7) . . . . ?
C25 C26 C31 C33 61.2(9) . . . . ?
C27 C26 C31 C33 -119.0(7) . . . . ?
C48 N4 C35 C36 170.2(5) . . . . ?
Na1 N4 C35 C36 -10.2(6) . . . . ?
C48 N4 C35 C34 -5.8(9) . . . . ?
Na1 N4 C35 C34 173.8(4) . . . . ?
C40 N5 C36 C37 0.6(8) . . . . ?
Na1 N5 C36 C37 -157.2(4) . . . . ?
C40 N5 C36 C35 -174.1(5) . . . . ?
Na1 N5 C36 C35 28.1(6) . . . . ?
N4 C35 C36 N5 -10.6(7) . . . . ?
C34 C35 C36 N5 165.7(5) . . . . ?
N4 C35 C36 C37 174.8(5) . . . . ?
C34 C35 C36 C37 -9.0(8) . . . . ?
N5 C36 C37 C38 0.5(8) . . . . ?
C35 C36 C37 C38 174.7(5) . . . . ?
C36 C37 C38 C39 -1.1(8) . . . . ?
C36 C37 C38 Fe1 -174.5(4) . . . . ?
N2 Fe1 C38 C37 152.5(10) . . . . ?
N1 Fe1 C38 C37 -110.2(5) . . . . ?
N3 Fe1 C38 C37 66.7(5) . . . . ?
N2 Fe1 C38 C39 -20.4(14) . . . . ?
N1 Fe1 C38 C39 76.9(4) . . . . ?
N3 Fe1 C38 C39 -106.2(4) . . . . ?
C37 C38 C39 C40 0.7(8) . . . . ?
Fe1 C38 C39 C40 174.7(4) . . . . ?
C36 N5 C40 C39 -0.9(8) . . . . ?
Na1 N5 C40 C39 156.5(4) . . . . ?
C36 N5 C40 C41 178.0(5) . . . . ?
Na1 N5 C40 C41 -24.7(6) . . . . ?
C38 C39 C40 N5 0.2(8) . . . . ?
C38 C39 C40 C41 -178.6(5) . . . . ?
C60 N6 C41 C40 -178.4(5) . . . . ?
Na1 N6 C41 C40 -1.0(6) . . . . ?
C60 N6 C41 C42 -1.7(9) . . . . ?
Na1 N6 C41 C42 175.7(4) . . . . ?
N5 C40 C41 N6 16.2(7) . . . . ?
C39 C40 C41 N6 -165.0(5) . . . . ?
N5 C40 C41 C42 -160.8(5) . . . . ?
C39 C40 C41 C42 18.1(8) . . . . ?
C48 C43 C44 C45 -0.6(9) . . . . ?
C49 C43 C44 C45 -179.0(6) . . . . ?
C43 C44 C45 C46 -1.6(10) . . . . ?
C44 C45 C46 C47 3.1(11) . . . . ?
C45 C46 C47 C48 -2.2(10) . . . . ?
C45 C46 C47 C52 -179.8(7) . . . . ?
C44 C43 C48 C47 1.5(8) . . . . ?
C49 C43 C48 C47 179.9(5) . . . . ?
C44 C43 C48 N4 174.9(5) . . . . ?
C49 C43 C48 N4 -6.7(8) . . . . ?
C46 C47 C48 C43 -0.1(9) . . . . ?
C52 C47 C48 C43 177.4(6) . . . . ?
C46 C47 C48 N4 -173.8(5) . . . . ?
C52 C47 C48 N4 3.7(9) . . . . ?
C35 N4 C48 C43 101.5(6) . . . . ?
Na1 N4 C48 C43 -78.1(6) . . . . ?
C35 N4 C48 C47 -84.7(7) . . . . ?
Na1 N4 C48 C47 95.7(5) . . . . ?
C48 C43 C49 C51 137.8(6) . . . . ?
C44 C43 C49 C51 -43.8(8) . . . . ?
C48 C43 C49 C50 -98.3(7) . . . . ?
C44 C43 C49 C50 80.1(7) . . . . ?
C46 C47 C52 C54 85.5(9) . . . . ?
C48 C47 C52 C54 -91.9(9) . . . . ?
C46 C47 C52 C53 -43.2(10) . . . . ?
C48 C47 C52 C53 139.3(7) . . . . ?
C60 C55 C56 C57 -1.8(9) . . . . ?
C61 C55 C56 C57 -179.4(6) . . . . ?
C55 C56 C57 C58 1.8(10) . . . . ?
C56 C57 C58 C59 0.6(10) . . . . ?
C57 C58 C59 C60 -3.0(9) . . . . ?
C57 C58 C59 C64 177.1(6) . . . . ?
C56 C55 C60 C59 -0.6(9) . . . . ?
C61 C55 C60 C59 176.8(6) . . . . ?
C56 C55 C60 N6 -173.7(5) . . . . ?
C61 C55 C60 N6 3.8(9) . . . . ?
C58 C59 C60 C55 3.0(9) . . . . ?
C64 C59 C60 C55 -177.1(6) . . . . ?
C58 C59 C60 N6 176.2(5) . . . . ?
C64 C59 C60 N6 -3.9(8) . . . . ?
C41 N6 C60 C55 -85.8(7) . . . . ?
Na1 N6 C60 C55 96.9(5) . . . . ?
C41 N6 C60 C59 100.8(7) . . . . ?
Na1 N6 C60 C59 -76.4(6) . . . . ?
C60 C55 C61 C62 -111.5(7) . . . . ?
C56 C55 C61 C62 65.9(8) . . . . ?
C60 C55 C61 C63 123.6(7) . . . . ?
C56 C55 C61 C63 -58.9(8) . . . . ?
C58 C59 C64 C66 86.8(8) . . . . ?
C60 C59 C64 C66 -93.1(8) . . . . ?
C58 C59 C64 C65 -39.5(9) . . . . ?
C60 C59 C64 C65 140.6(7) . . . . ?
O2 Na1 O1 C70 -111.1(8) . . . . ?
N5 Na1 O1 C70 86.1(9) . . . . ?
N6 Na1 O1 C70 144.2(7) . . . . ?
N4 Na1 O1 C70 -1.1(8) . . . . ?
O2 Na1 O1 C67 58.8(7) . . . . ?
N5 Na1 O1 C67 -104.1(8) . . . . ?
N6 Na1 O1 C67 -45.9(7) . . . . ?
N4 Na1 O1 C67 168.7(6) . . . . ?
C70 O1 C67 C68 -22.1(10) . . . . ?
Na1 O1 C67 C68 166.4(6) . . . . ?
O1 C67 C68 C69 13.0(12) . . . . ?
C67 C68 C69 C70 0.6(13) . . . . ?
C67 O1 C70 C69 22.9(11) . . . . ?
Na1 O1 C70 C69 -165.7(6) . . . . ?
C68 C69 C70 O1 -14.4(13) . . . . ?
O1 Na1 O2 C71 21.9(8) . . . . ?
N5 Na1 O2 C71 -164.5(7) . . . . ?
N6 Na1 O2 C71 127.9(7) . . . . ?
N4 Na1 O2 C71 -96.8(7) . . . . ?
O1 Na1 O2 C74 -174.1(7) . . . . ?
N5 Na1 O2 C74 -0.6(8) . . . . ?
N6 Na1 O2 C74 -68.2(8) . . . . ?
N4 Na1 O2 C74 67.2(8) . . . . ?
C74 O2 C71 C72 -28.1(11) . . . . ?
Na1 O2 C71 C72 137.5(8) . . . . ?
O2 C71 C72 C73 15.9(14) . . . . ?
C71 C72 C73 C74 2.2(16) . . . . ?
C71 O2 C74 C73 28.8(11) . . . . ?
Na1 O2 C74 C73 -138.5(7) . . . . ?
C72 C73 C74 O2 -18.7(14) . . . . ?
